data_4108652
loop_
_publ_author_name
'Barry M. Trost'
'Patrick J. McDougall'
'Olaf Hartmann'
'Peter T. Wathen'

_publ_contact_author_address 'Dept. of Chemistry, Stanford Univeristy'
_publ_contact_author_email olafh@stanford.edu
_publ_contact_author_name 'Olaf Hartmann'
_publ_contact_author_phone '650 723 8409'
_publ_section_title
;
 Asymmetric Synthesis of Bicyclo[4.3.1]decadienes and
 Bicyclo[3.3.2]decadienes via [6 + 3] Trimethylenemethane Cycloaddition
 with Tropones
;
_journal_name_full 'Journal of the American Chemical Society'
_journal_page_first 14960
_journal_page_last 14961
_journal_paper_doi 10.1021/ja806979b
_journal_volume 130
_journal_year 2008
_chemical_absolute_configuration ad
_chemical_formula_moiety 'C12 H10 Cl N O'
_chemical_formula_sum 'C12 H10 Cl N O'
_chemical_formula_weight 219.66
_chemical_name_systematic
; 
 ? 
;
_space_group_IT_number 19
_symmetry_cell_setting orthorhombic
_symmetry_space_group_name_Hall 'P 2ac 2ab'
_symmetry_space_group_name_H-M 'P 21 21 21'
_atom_sites_solution_hydrogens geom
_atom_sites_solution_primary direct
_atom_sites_solution_secondary difmap
_audit_creation_method SHELXL-97
_cell_angle_alpha 90.00
_cell_angle_beta 90.00
_cell_angle_gamma 90.00
_cell_formula_units_Z 4
_cell_length_a 7.9537(14)
_cell_length_b 9.9845(17)
_cell_length_c 12.839(2)
_cell_measurement_reflns_used 6469
_cell_measurement_temperature 150(2)
_cell_measurement_theta_max 28.12
_cell_measurement_theta_min 2.59
_cell_volume 1019.6(3)
_computing_cell_refinement 'Bruker SAINT v7.34'
_computing_data_collection 'Bruker APEX-II v2.1-4'
_computing_data_reduction 'Bruker SAINT v7.34'
_computing_structure_refinement 'SHELXL-97 (Sheldrick, 1997)'
_computing_structure_solution 'SHELXS-97 (Sheldrick, 1990)'
_diffrn_ambient_temperature 150(2)
_diffrn_detector_area_resol_mean 83.33
_diffrn_measured_fraction_theta_full 1.000
_diffrn_measured_fraction_theta_max 1.000
_diffrn_measurement_device_type 'Bruker APEX-II'
_diffrn_measurement_method \w/2\q-scans
_diffrn_radiation_monochromator graphite
_diffrn_radiation_source 'fine-focus sealed tube'
_diffrn_radiation_type MoK\a
_diffrn_radiation_wavelength 0.71073
_diffrn_reflns_av_R_equivalents 0.0245
_diffrn_reflns_av_sigmaI/netI 0.0189
_diffrn_reflns_limit_h_max 10
_diffrn_reflns_limit_h_min -10
_diffrn_reflns_limit_k_max 13
_diffrn_reflns_limit_k_min -13
_diffrn_reflns_limit_l_max 17
_diffrn_reflns_limit_l_min -17
_diffrn_reflns_number 11518
_diffrn_reflns_theta_full 28.27
_diffrn_reflns_theta_max 28.27
_diffrn_reflns_theta_min 2.58
_exptl_absorpt_coefficient_mu 0.343
_exptl_absorpt_correction_T_max 0.9503
_exptl_absorpt_correction_T_min 0.9191
_exptl_absorpt_correction_type numerical
_exptl_absorpt_process_details 'Sheldrick, 2007'
_exptl_crystal_colour colorless
_exptl_crystal_density_diffrn 1.431
_exptl_crystal_description block
_exptl_crystal_F_000 456
_exptl_crystal_size_max 0.25
_exptl_crystal_size_mid 0.19
_exptl_crystal_size_min 0.15
_refine_diff_density_max 0.250
_refine_diff_density_min -0.129
_refine_diff_density_rms 0.037
_refine_ls_abs_structure_details 'Flack H D (1983), Acta Cryst. A39, 876-881'
_refine_ls_abs_structure_Flack 0.01(5)
_refine_ls_extinction_method none
_refine_ls_goodness_of_fit_ref 1.034
_refine_ls_hydrogen_treatment constr
_refine_ls_matrix_type full
_refine_ls_number_parameters 136
_refine_ls_number_reflns 2528
_refine_ls_number_restraints 0
_refine_ls_restrained_S_all 1.034
_refine_ls_R_factor_all 0.0255
_refine_ls_R_factor_gt 0.0244
_refine_ls_shift/su_max 0.002
_refine_ls_shift/su_mean 0.000
_refine_ls_structure_factor_coef Fsqd
_refine_ls_weighting_details 'calc w=1/[\s^2^(Fo^2^)+(0.0351P)^2^+0.2019P] where P=(Fo^2^+2Fc^2^)/3'
_refine_ls_weighting_scheme calc
_refine_ls_wR_factor_gt 0.0635
_refine_ls_wR_factor_ref 0.0643
_reflns_number_gt 2437
_reflns_number_total 2528
_reflns_threshold_expression >2sigma(I)
_cod_data_source_file ja806979b_si_003.cif
_cod_data_source_block oh163
_cod_depositor_comments
;
The following automatic conversions were performed:

'_symmetry_cell_setting' tag value 'orthorhmobic' was replaced with
'orthorhombic' value as specified in the replacement file
'/home/robertas/cod-tools/perl-scripts/inputs/replacement_values.lst'.

Automatic conversion script
Id: cif_fix_values 3143 2015-03-26 13:38:13Z robertas 
;
_cod_database_code 4108652

loop_
_symmetry_equiv_pos_as_xyz
'x, y, z'
'-x+1/2, -y, z+1/2'
'-x, y+1/2, -z+1/2'
'x+1/2, -y+1/2, -z'

loop_
_atom_site_label
_atom_site_type_symbol
_atom_site_fract_x
_atom_site_fract_y
_atom_site_fract_z
_atom_site_U_iso_or_equiv
_atom_site_adp_type
_atom_site_occupancy
_atom_site_symmetry_multiplicity
_atom_site_calc_flag
_atom_site_refinement_flags
Cl1 Cl 0.15386(4) 0.08210(4) 0.01777(2) 0.02876(9) Uani 1 1 d .
O1 O 0.41013(12) 0.08520(11) -0.13873(7) 0.0280(2) Uani 1 1 d .
N1 N 0.08243(16) 0.27760(14) -0.51492(10) 0.0319(3) Uani 1 1 d .
C1 C 0.14122(17) 0.18310(12) -0.09864(9) 0.0189(2) Uani 1 1 d .
C2 C 0.28960(16) 0.14711(13) -0.16905(10) 0.0194(2) Uani 1 1 d .
C3 C 0.28101(15) 0.19814(13) -0.28066(10) 0.0194(2) Uani 1 1 d .
H3A H 0.3650 0.1460 -0.3221 0.023 Uiso 1 1 calc R
C4 C 0.10448(15) 0.17094(13) -0.32948(9) 0.0194(2) Uani 1 1 d .
H4A H 0.0937 0.0718 -0.3383 0.023 Uiso 1 1 calc R
C5 C -0.03685(15) 0.21540(13) -0.25801(10) 0.0195(2) Uani 1 1 d .
C6 C -0.02714(16) 0.15010(14) -0.15285(10) 0.0213(3) Uani 1 1 d .
H6A H -0.0379 0.0518 -0.1608 0.026 Uiso 1 1 calc R
H6B H -0.1215 0.1818 -0.1090 0.026 Uiso 1 1 calc R
C7 C 0.14641(17) 0.32760(13) -0.06496(9) 0.0211(2) Uani 1 1 d .
H7A H 0.0906 0.3478 -0.0015 0.025 Uiso 1 1 calc R
C8 C 0.21947(15) 0.43075(13) -0.11308(10) 0.0219(3) Uani 1 1 d .
H8A H 0.2108 0.5137 -0.0772 0.026 Uiso 1 1 calc R
C9 C 0.31073(15) 0.43735(13) -0.21197(10) 0.0227(3) Uani 1 1 d .
H9A H 0.3612 0.5215 -0.2267 0.027 Uiso 1 1 calc R
C10 C 0.33407(16) 0.34408(13) -0.28439(10) 0.0222(2) Uani 1 1 d .
H10A H 0.3907 0.3721 -0.3458 0.027 Uiso 1 1 calc R
C11 C 0.09315(17) 0.23082(14) -0.43394(10) 0.0233(3) Uani 1 1 d .
C12 C -0.15893(18) 0.29871(13) -0.28578(10) 0.0247(3) Uani 1 1 d .
H12C H -0.2462 0.3198 -0.2380 0.030 Uiso 1 1 calc R
H12A H -0.1590 0.3373 -0.3534 0.030 Uiso 1 1 calc R

loop_
_atom_site_aniso_label
_atom_site_aniso_U_11
_atom_site_aniso_U_22
_atom_site_aniso_U_33
_atom_site_aniso_U_23
_atom_site_aniso_U_13
_atom_site_aniso_U_12
Cl1 0.03254(16) 0.03292(17) 0.02083(14) 0.00881(13) -0.00258(13) -0.00190(15)
O1 0.0263(4) 0.0321(5) 0.0256(5) -0.0043(4) -0.0054(4) 0.0106(4)
N1 0.0338(6) 0.0392(7) 0.0227(6) 0.0001(5) -0.0010(5) 0.0019(5)
C1 0.0202(5) 0.0218(6) 0.0148(5) 0.0025(4) -0.0005(5) 0.0000(5)
C2 0.0198(5) 0.0182(6) 0.0202(6) -0.0042(5) -0.0027(5) 0.0001(5)
C3 0.0169(5) 0.0238(6) 0.0174(5) -0.0029(5) 0.0012(5) 0.0019(5)
C4 0.0209(6) 0.0199(6) 0.0175(5) -0.0026(5) -0.0022(4) 0.0001(4)
C5 0.0179(5) 0.0215(6) 0.0190(6) -0.0025(5) -0.0018(4) -0.0047(5)
C6 0.0189(5) 0.0261(6) 0.0191(6) 0.0011(5) -0.0014(5) -0.0033(5)
C7 0.0195(5) 0.0271(6) 0.0168(5) -0.0046(5) -0.0004(5) 0.0036(5)
C8 0.0209(5) 0.0217(6) 0.0233(6) -0.0057(5) -0.0030(5) 0.0017(5)
C9 0.0190(5) 0.0229(6) 0.0262(6) 0.0029(5) -0.0023(5) -0.0037(5)
C10 0.0175(5) 0.0288(6) 0.0203(5) 0.0031(5) 0.0003(5) -0.0032(5)
C11 0.0223(6) 0.0269(6) 0.0207(6) -0.0044(5) -0.0011(5) 0.0006(5)
C12 0.0228(5) 0.0286(6) 0.0228(6) -0.0015(5) -0.0029(5) 0.0014(5)

loop_
_atom_type_symbol
_atom_type_description
_atom_type_scat_dispersion_real
_atom_type_scat_dispersion_imag
_atom_type_scat_source
C C 0.0033 0.0016 'International Tables Vol C Tables 4.2.6.8 and 6.1.1.4'
H H 0.0000 0.0000 'International Tables Vol C Tables 4.2.6.8 and 6.1.1.4'
N N 0.0061 0.0033 'International Tables Vol C Tables 4.2.6.8 and 6.1.1.4'
O O 0.0106 0.0060 'International Tables Vol C Tables 4.2.6.8 and 6.1.1.4'
Cl Cl 0.1484 0.1585 'International Tables Vol C Tables 4.2.6.8 and 6.1.1.4'

loop_
_geom_angle_atom_site_label_1
_geom_angle_atom_site_label_2
_geom_angle_atom_site_label_3
_geom_angle
C7 C1 C2 111.93(11)
C7 C1 C6 110.94(11)
C2 C1 C6 110.64(10)
C7 C1 Cl1 107.20(8)
C2 C1 Cl1 108.36(9)
C6 C1 Cl1 107.58(8)
O1 C2 C3 120.75(11)
O1 C2 C1 122.91(11)
C3 C2 C1 116.30(10)
C10 C3 C2 109.79(10)
C10 C3 C4 113.85(10)
C2 C3 C4 111.10(10)
C10 C3 H3A 107.3
C2 C3 H3A 107.3
C4 C3 H3A 107.3
C11 C4 C5 112.76(11)
C11 C4 C3 110.51(10)
C5 C4 C3 111.87(10)
C11 C4 H4A 107.1
C5 C4 H4A 107.1
C3 C4 H4A 107.1
C12 C5 C6 123.46(12)
C12 C5 C4 124.25(12)
C6 C5 C4 112.25(10)
C5 C6 C1 110.92(10)
C5 C6 H6A 109.5
C1 C6 H6A 109.5
C5 C6 H6B 109.5
C1 C6 H6B 109.5
H6A C6 H6B 108.0
C8 C7 C1 128.19(11)
C8 C7 H7A 115.9
C1 C7 H7A 115.9
C7 C8 C9 130.71(12)
C7 C8 H8A 114.6
C9 C8 H8A 114.6
C10 C9 C8 130.12(12)
C10 C9 H9A 114.9
C8 C9 H9A 114.9
C9 C10 C3 127.72(12)
C9 C10 H10A 116.1
C3 C10 H10A 116.1
N1 C11 C4 179.22(15)
C5 C12 H12C 120.0
C5 C12 H12A 120.0
H12C C12 H12A 120.0

loop_
_geom_bond_atom_site_label_1
_geom_bond_atom_site_label_2
_geom_bond_distance
Cl1 C1 1.8058(12)
O1 C2 1.2053(16)
N1 C11 1.1430(19)
C1 C7 1.5067(17)
C1 C2 1.5295(18)
C1 C6 1.5447(17)
C2 C3 1.5223(17)
C3 C10 1.5178(18)
C3 C4 1.5614(17)
C3 H3A 1.0000
C4 C11 1.4711(18)
C4 C5 1.5175(17)
C4 H4A 1.0000
C5 C12 1.3273(19)
C5 C6 1.5014(18)
C6 H6A 0.9900
C6 H6B 0.9900
C7 C8 1.3341(19)
C7 H7A 0.9500
C8 C9 1.4640(18)
C8 H8A 0.9500
C9 C10 1.3290(18)
C9 H9A 0.9500
C10 H10A 0.9500
C12 H12C 0.9500
C12 H12A 0.9500

loop_
_geom_torsion_atom_site_label_1
_geom_torsion_atom_site_label_2
_geom_torsion_atom_site_label_3
_geom_torsion_atom_site_label_4
_geom_torsion
C7 C1 C2 O1 102.89(14)
C6 C1 C2 O1 -132.83(13)
Cl1 C1 C2 O1 -15.12(16)
C7 C1 C2 C3 -75.05(13)
C6 C1 C2 C3 49.24(14)
Cl1 C1 C2 C3 166.95(9)
O1 C2 C3 C10 -97.70(14)
C1 C2 C3 C10 80.28(13)
O1 C2 C3 C4 135.47(12)
C1 C2 C3 C4 -46.54(14)
C10 C3 C4 C11 50.62(14)
C2 C3 C4 C11 175.18(10)
C10 C3 C4 C5 -75.92(13)
C2 C3 C4 C5 48.64(14)
C11 C4 C5 C12 0.33(18)
C3 C4 C5 C12 125.64(13)
C11 C4 C5 C6 178.09(11)
C3 C4 C5 C6 -56.60(14)
C12 C5 C6 C1 -123.01(13)
C4 C5 C6 C1 59.21(14)
C7 C1 C6 C5 71.00(13)
C2 C1 C6 C5 -53.85(14)
Cl1 C1 C6 C5 -172.04(9)
C2 C1 C7 C8 25.28(18)
C6 C1 C7 C8 -98.84(16)
Cl1 C1 C7 C8 143.97(12)
C1 C7 C8 C9 1.9(2)
C7 C8 C9 C10 5.9(2)
C8 C9 C10 C3 -4.8(2)
C2 C3 C10 C9 -32.91(17)
C4 C3 C10 C9 92.35(15)
C5 C4 C11 N1 -22(11)
C3 C4 C11 N1 -148(11)
